data_2207396
loop_
_publ_author_name
'Qi, Ai-Di'
'Zhu, Qing-Hua'
'He, Yong-Zhi'
'Ren, Xiao-Liang'

_publ_section_title
;
 4-{2-[2-(4-Formyl-2-methoxyphenoxy)ethoxy]ethoxy}-3-methoxybenzaldehyde
;
_journal_coeditor_code WW6428
_journal_issue 11
_journal_name_full 'Acta Crystallographica Section E'
_journal_page_first o3784
_journal_page_last o3785
_journal_paper_doi 10.1107/S1600536805033283
_journal_volume 61
_journal_year 2005
_chemical_formula_iupac 'C20 H22 O7'
_chemical_formula_moiety 'C20 H22 O7'
_chemical_formula_sum 'C20 H22 O7'
_chemical_formula_weight 374.38
_chemical_name_systematic
;
4-{2-[2-(4-Formyl-2-methoxyphenoxy)ethoxy]ethoxy}-3-methoxybenzaldehyde
;
_space_group_IT_number 14
_symmetry_cell_setting monoclinic
_symmetry_space_group_name_Hall '-P 2ybc'
_symmetry_space_group_name_H-M 'P 1 21/c 1'
_atom_sites_solution_hydrogens geom
_atom_sites_solution_primary direct
_atom_sites_solution_secondary difmap
_audit_creation_method SHELXL-97
_cell_angle_alpha 90.00
_cell_angle_beta 117.817(3)
_cell_angle_gamma 90.00
_cell_formula_units_Z 4
_cell_length_a 8.0786(16)
_cell_length_b 30.476(6)
_cell_length_c 8.4775(17)
_cell_measurement_reflns_used 2167
_cell_measurement_temperature 294(2)
_cell_measurement_theta_max 25.36
_cell_measurement_theta_min 2.67
_cell_volume 1846.0(6)
_computing_cell_refinement 'SAINT (Bruker, 1999)'
_computing_data_collection 'SMART (Bruker, 1999)'
_computing_data_reduction SAINT
_computing_molecular_graphics 'SHELXTL (Sheldrick, 1997b)'
_computing_publication_material SHELXTL
_computing_structure_refinement 'SHELXL97 (Sheldrick, 1997a)'
_computing_structure_solution 'SHELXS97 (Sheldrick, 1997a)'
_diffrn_ambient_temperature 294(2)
_diffrn_measured_fraction_theta_full 0.994
_diffrn_measured_fraction_theta_max 0.994
_diffrn_measurement_device_type 'Bruker SMART CCD area-detector'
_diffrn_measurement_method '\f and \w'
_diffrn_radiation_monochromator graphite
_diffrn_radiation_source 'fine-focus sealed tube'
_diffrn_radiation_type MoK\a
_diffrn_radiation_wavelength 0.71073
_diffrn_reflns_av_R_equivalents 0.0433
_diffrn_reflns_av_sigmaI/netI 0.0579
_diffrn_reflns_limit_h_max 10
_diffrn_reflns_limit_h_min -10
_diffrn_reflns_limit_k_max 38
_diffrn_reflns_limit_k_min -30
_diffrn_reflns_limit_l_max 10
_diffrn_reflns_limit_l_min -10
_diffrn_reflns_number 10313
_diffrn_reflns_theta_full 26.34
_diffrn_reflns_theta_max 26.34
_diffrn_reflns_theta_min 1.34
_diffrn_standards_decay_% 0
_diffrn_standards_interval_count 0
_diffrn_standards_interval_time 0
_diffrn_standards_number 0
_exptl_absorpt_coefficient_mu 0.102
_exptl_absorpt_correction_T_max 0.974
_exptl_absorpt_correction_T_min 0.956
_exptl_absorpt_correction_type multi-scan
_exptl_absorpt_process_details '(SADABS; Sheldrick, 1996)'
_exptl_crystal_colour colorless
_exptl_crystal_density_diffrn 1.347
_exptl_crystal_density_method 'not measured'
_exptl_crystal_description block
_exptl_crystal_F_000 792
_exptl_crystal_size_max 0.34
_exptl_crystal_size_mid 0.30
_exptl_crystal_size_min 0.26
_refine_diff_density_max 0.150
_refine_diff_density_min -0.202
_refine_ls_extinction_method none
_refine_ls_goodness_of_fit_ref 1.004
_refine_ls_hydrogen_treatment constr
_refine_ls_matrix_type full
_refine_ls_number_parameters 246
_refine_ls_number_reflns 3755
_refine_ls_number_restraints 0
_refine_ls_restrained_S_all 1.004
_refine_ls_R_factor_all 0.1066
_refine_ls_R_factor_gt 0.0439
_refine_ls_shift/su_max 0.002
_refine_ls_shift/su_mean 0.000
_refine_ls_structure_factor_coef Fsqd
_refine_ls_weighting_details 'calc w = 1/[\s^2^(Fo^2^)+(0.0508P)^2^] where P = (Fo^2^+2Fc^2^)/3'
_refine_ls_weighting_scheme calc
_refine_ls_wR_factor_gt 0.0934
_refine_ls_wR_factor_ref 0.1151
_reflns_number_gt 1993
_reflns_number_total 3755
_reflns_threshold_expression I>2\s(I)
_cod_data_source_file ww6428.cif
_cod_data_source_block I
_cod_original_sg_symbol_H-M 'P 21/c'
_cod_database_code 2207396
_cod_database_fobs_code 2207396

loop_
_symmetry_equiv_pos_as_xyz
'x, y, z'
'-x, y+1/2, -z+1/2'
'-x, -y, -z'
'x, -y-1/2, z-1/2'

loop_
_atom_site_label
_atom_site_fract_x
_atom_site_fract_y
_atom_site_fract_z
_atom_site_U_iso_or_equiv
_atom_site_adp_type
_atom_site_calc_flag
_atom_site_refinement_flags
_atom_site_occupancy
_atom_site_type_symbol
O1 0.7273(3) 0.38976(5) 0.6439(2) 0.0745(5) Uani d . 1 O
O2 0.96793(19) 0.23063(4) 0.84212(18) 0.0532(4) Uani d . 1 O
O3 0.72989(17) 0.18144(4) 0.59021(16) 0.0458(4) Uani d . 1 O
O4 0.66495(19) 0.09243(4) 0.65961(17) 0.0478(4) Uani d . 1 O
O5 0.75536(19) -0.01037(4) 0.88967(17) 0.0491(4) Uani d . 1 O
O6 0.82026(19) -0.09356(4) 0.92279(17) 0.0517(4) Uani d . 1 O
O7 0.8275(2) -0.13495(6) 1.5173(2) 0.0691(5) Uani d . 1 O
C1 0.6969(3) 0.22532(6) 0.5677(3) 0.0378(5) Uani d . 1 C
C2 0.5515(3) 0.24434(7) 0.4215(3) 0.0469(6) Uani d . 1 C
H2 0.4641 0.2267 0.3318 0.056 Uiso calc R 1 H
C3 0.5342(3) 0.28966(7) 0.4071(3) 0.0502(6) Uani d . 1 C
H3 0.4373 0.3022 0.3062 0.060 Uiso calc R 1 H
C4 0.6593(3) 0.31628(7) 0.5408(3) 0.0434(5) Uani d . 1 C
C5 0.8061(3) 0.29711(6) 0.6906(3) 0.0417(5) Uani d . 1 C
H5 0.8903 0.3149 0.7819 0.050 Uiso calc R 1 H
C6 0.8276(3) 0.25237(6) 0.7045(2) 0.0373(5) Uani d . 1 C
C7 0.6399(3) 0.36391(7) 0.5262(3) 0.0550(6) Uani d . 1 C
H7 0.5528 0.3753 0.4170 0.066 Uiso calc R 1 H
C8 1.1062(3) 0.25689(7) 0.9801(3) 0.0616(7) Uani d . 1 C
H8A 1.1643 0.2759 0.9301 0.092 Uiso calc R 1 H
H8B 1.1992 0.2382 1.0680 0.092 Uiso calc R 1 H
H8C 1.0480 0.2742 1.0351 0.092 Uiso calc R 1 H
C9 0.5920(3) 0.15304(6) 0.4600(3) 0.0435(5) Uani d . 1 C
H9A 0.5709 0.1613 0.3416 0.052 Uiso calc R 1 H
H9B 0.4746 0.1560 0.4643 0.052 Uiso calc R 1 H
C10 0.6577(3) 0.10674(6) 0.4971(3) 0.0449(5) Uani d . 1 C
H10A 0.5731 0.0881 0.4001 0.054 Uiso calc R 1 H
H10B 0.7810 0.1045 0.5049 0.054 Uiso calc R 1 H
C11 0.7036(3) 0.04703(6) 0.6873(3) 0.0447(5) Uani d . 1 C
H11A 0.8170 0.0401 0.6800 0.054 Uiso calc R 1 H
H11B 0.6013 0.0302 0.5972 0.054 Uiso calc R 1 H
C12 0.7275(3) 0.03613(6) 0.8689(3) 0.0444(5) Uani d . 1 C
H12A 0.8346 0.0515 0.9599 0.053 Uiso calc R 1 H
H12B 0.6169 0.0445 0.8789 0.053 Uiso calc R 1 H
C13 0.7749(3) -0.02827(6) 1.0442(3) 0.0404(5) Uani d . 1 C
C14 0.7656(3) -0.00504(7) 1.1800(3) 0.0479(6) Uani d . 1 C
H14 0.7458 0.0251 1.1700 0.057 Uiso calc R 1 H
C15 0.7862(3) -0.02712(7) 1.3316(3) 0.0498(6) Uani d . 1 C
H15 0.7820 -0.0114 1.4237 0.060 Uiso calc R 1 H
C16 0.8126(3) -0.07195(7) 1.3476(3) 0.0434(5) Uani d . 1 C
C17 0.8262(2) -0.09522(6) 1.2117(2) 0.0417(5) Uani d . 1 C
H17 0.8480 -0.1253 1.2231 0.050 Uiso calc R 1 H
C18 0.8074(3) -0.07392(6) 1.0618(2) 0.0393(5) Uani d . 1 C
C19 0.8221(3) -0.09544(8) 1.5023(3) 0.0554(6) Uani d . 1 C
H19 0.8242 -0.0789 1.5953 0.066 Uiso calc R 1 H
C20 0.8778(3) -0.13832(7) 0.9470(3) 0.0598(7) Uani d . 1 C
H20A 0.9966 -0.1410 1.0519 0.090 Uiso calc R 1 H
H20B 0.8891 -0.1482 0.8450 0.090 Uiso calc R 1 H
H20C 0.7866 -0.1559 0.9606 0.090 Uiso calc R 1 H

loop_
_atom_site_aniso_label
_atom_site_aniso_U_11
_atom_site_aniso_U_22
_atom_site_aniso_U_33
_atom_site_aniso_U_12
_atom_site_aniso_U_13
_atom_site_aniso_U_23
O1 0.1083(14) 0.0392(10) 0.0761(12) 0.0053(9) 0.0430(11) 0.0010(9)
O2 0.0489(9) 0.0389(8) 0.0438(8) 0.0001(7) -0.0018(7) 0.0048(7)
O3 0.0471(9) 0.0309(8) 0.0434(8) -0.0024(6) 0.0079(7) 0.0023(6)
O4 0.0711(10) 0.0289(8) 0.0473(8) 0.0030(7) 0.0308(8) 0.0066(6)
O5 0.0757(10) 0.0297(8) 0.0455(9) 0.0026(7) 0.0315(8) 0.0061(6)
O6 0.0784(11) 0.0340(8) 0.0453(9) 0.0087(7) 0.0311(8) 0.0046(7)
O7 0.0842(13) 0.0619(12) 0.0664(11) 0.0107(9) 0.0396(10) 0.0247(9)
C1 0.0396(12) 0.0318(12) 0.0395(12) 0.0013(9) 0.0164(10) 0.0048(9)
C2 0.0440(13) 0.0413(13) 0.0433(13) 0.0006(10) 0.0102(11) 0.0029(10)
C3 0.0462(13) 0.0488(14) 0.0466(13) 0.0100(11) 0.0140(11) 0.0120(11)
C4 0.0473(13) 0.0368(13) 0.0480(13) 0.0053(10) 0.0238(11) 0.0071(10)
C5 0.0461(13) 0.0341(12) 0.0441(12) -0.0020(10) 0.0204(11) -0.0003(10)
C6 0.0361(12) 0.0376(12) 0.0336(11) 0.0015(10) 0.0124(10) 0.0060(9)
C7 0.0650(17) 0.0404(14) 0.0640(16) 0.0122(12) 0.0337(14) 0.0139(12)
C8 0.0521(15) 0.0508(15) 0.0525(14) -0.0044(12) -0.0002(12) -0.0014(12)
C9 0.0444(12) 0.0401(13) 0.0365(11) -0.0060(10) 0.0110(10) 0.0037(10)
C10 0.0564(14) 0.0388(12) 0.0357(11) -0.0062(10) 0.0182(11) 0.0017(10)
C11 0.0526(14) 0.0319(12) 0.0452(12) -0.0044(9) 0.0191(11) 0.0004(9)
C12 0.0572(14) 0.0256(11) 0.0506(13) -0.0006(10) 0.0253(12) 0.0042(9)
C13 0.0442(13) 0.0335(12) 0.0424(12) -0.0025(9) 0.0195(10) 0.0026(10)
C14 0.0575(14) 0.0348(12) 0.0519(13) 0.0003(10) 0.0258(12) 0.0003(11)
C15 0.0574(14) 0.0499(15) 0.0457(13) -0.0041(11) 0.0270(12) -0.0048(11)
C16 0.0437(13) 0.0445(13) 0.0410(12) -0.0044(10) 0.0190(11) 0.0021(10)
C17 0.0429(12) 0.0316(11) 0.0453(13) -0.0015(9) 0.0160(10) 0.0045(10)
C18 0.0419(12) 0.0343(12) 0.0395(12) -0.0013(9) 0.0170(10) -0.0003(10)
C19 0.0582(15) 0.0660(17) 0.0475(14) 0.0039(13) 0.0292(12) 0.0093(12)
C20 0.0913(19) 0.0344(13) 0.0591(15) 0.0131(12) 0.0396(14) 0.0030(11)

loop_
_atom_type_symbol
_atom_type_description
_atom_type_scat_dispersion_real
_atom_type_scat_dispersion_imag
_atom_type_scat_source
C C 0.0033 0.0016 'International Tables Vol C Tables 4.2.6.8 and 6.1.1.4'
H H 0.0000 0.0000 'International Tables Vol C Tables 4.2.6.8 and 6.1.1.4'
O O 0.0106 0.0060 'International Tables Vol C Tables 4.2.6.8 and 6.1.1.4'

loop_
_geom_angle_atom_site_label_1
_geom_angle_atom_site_label_2
_geom_angle_atom_site_label_3
_geom_angle
_geom_angle_publ_flag
C6 O2 C8 116.75(16) y
C1 O3 C9 117.03(14) y
C11 O4 C10 111.58(15) y
C13 O5 C12 117.15(15) y
C18 O6 C20 116.46(15) y
O3 C1 C2 124.73(17) ?
O3 C1 C6 115.87(17) ?
C2 C1 C6 119.37(18) ?
C1 C2 C3 120.48(19) ?
C1 C2 H2 119.8 ?
C3 C2 H2 119.8 ?
C4 C3 C2 120.59(19) ?
C4 C3 H3 119.7 ?
C2 C3 H3 119.7 ?
C3 C4 C5 119.15(19) ?
C3 C4 C7 120.5(2) ?
C5 C4 C7 120.3(2) ?
C6 C5 C4 120.86(19) ?
C6 C5 H5 119.6 ?
C4 C5 H5 119.6 ?
O2 C6 C5 125.37(18) ?
O2 C6 C1 115.10(17) ?
C5 C6 C1 119.53(18) ?
O1 C7 C4 125.5(2) ?
O1 C7 H7 117.2 ?
C4 C7 H7 117.2 ?
O2 C8 H8A 109.5 ?
O2 C8 H8B 109.5 ?
H8A C8 H8B 109.5 ?
O2 C8 H8C 109.5 ?
H8A C8 H8C 109.5 ?
H8B C8 H8C 109.5 ?
O3 C9 C10 109.71(15) ?
O3 C9 H9A 109.7 ?
C10 C9 H9A 109.7 ?
O3 C9 H9B 109.7 ?
C10 C9 H9B 109.7 ?
H9A C9 H9B 108.2 ?
O4 C10 C9 110.19(16) ?
O4 C10 H10A 109.6 ?
C9 C10 H10A 109.6 ?
O4 C10 H10B 109.6 ?
C9 C10 H10B 109.6 ?
H10A C10 H10B 108.1 ?
O4 C11 C12 107.49(16) ?
O4 C11 H11A 110.2 ?
C12 C11 H11A 110.2 ?
O4 C11 H11B 110.2 ?
C12 C11 H11B 110.2 ?
H11A C11 H11B 108.5 ?
O5 C12 C11 106.45(16) ?
O5 C12 H12A 110.4 ?
C11 C12 H12A 110.4 ?
O5 C12 H12B 110.4 ?
C11 C12 H12B 110.4 ?
H12A C12 H12B 108.6 ?
O5 C13 C14 124.76(18) ?
O5 C13 C18 115.46(18) ?
C14 C13 C18 119.78(19) ?
C13 C14 C15 119.50(19) ?
C13 C14 H14 120.3 ?
C15 C14 H14 120.2 ?
C16 C15 C14 121.1(2) ?
C16 C15 H15 119.5 ?
C14 C15 H15 119.5 ?
C15 C16 C17 119.24(19) ?
C15 C16 C19 120.9(2) ?
C17 C16 C19 119.9(2) ?
C18 C17 C16 120.39(19) ?
C18 C17 H17 119.8 ?
C16 C17 H17 119.8 ?
O6 C18 C17 124.83(18) ?
O6 C18 C13 115.21(17) ?
C17 C18 C13 119.96(19) ?
O7 C19 C16 124.4(2) ?
O7 C19 H19 117.8 ?
C16 C19 H19 117.8 ?
O6 C20 H20A 109.5 ?
O6 C20 H20B 109.5 ?
H20A C20 H20B 109.5 ?
O6 C20 H20C 109.5 ?
H20A C20 H20C 109.5 ?
H20B C20 H20C 109.5 ?

loop_
_geom_bond_atom_site_label_1
_geom_bond_atom_site_label_2
_geom_bond_distance
_geom_bond_publ_flag
O1 C7 1.207(3) y
O2 C6 1.360(2) y
O2 C8 1.427(2) y
O3 C1 1.360(2) y
O3 C9 1.435(2) y
O4 C11 1.414(2) y
O4 C10 1.420(2) y
O5 C13 1.359(2) y
O5 C12 1.433(2) y
O6 C18 1.368(2) y
O6 C20 1.425(2) y
O7 C19 1.209(3) y
C1 C2 1.376(3) ?
C1 C6 1.413(3) ?
C2 C3 1.388(3) ?
C2 H2 0.9300 ?
C3 C4 1.377(3) ?
C3 H3 0.9300 ?
C4 C5 1.398(3) ?
C4 C7 1.459(3) ?
C5 C6 1.373(3) ?
C5 H5 0.9300 ?
C7 H7 0.9300 ?
C8 H8A 0.9600 ?
C8 H8B 0.9600 ?
C8 H8C 0.9600 ?
C9 C10 1.488(3) ?
C9 H9A 0.9700 ?
C9 H9B 0.9700 ?
C10 H10A 0.9700 ?
C10 H10B 0.9700 ?
C11 C12 1.497(3) ?
C11 H11A 0.9700 ?
C11 H11B 0.9700 ?
C12 H12A 0.9700 ?
C12 H12B 0.9700 ?
C13 C14 1.383(3) ?
C13 C18 1.411(3) ?
C14 C15 1.390(3) ?
C14 H14 0.9300 ?
C15 C16 1.380(3) ?
C15 H15 0.9300 ?
C16 C17 1.400(3) ?
C16 C19 1.464(3) ?
C17 C18 1.371(2) ?
C17 H17 0.9300 ?
C19 H19 0.9300 ?
C20 H20A 0.9600 ?
C20 H20B 0.9600 ?
C20 H20C 0.9600 ?

loop_
_geom_hbond_atom_site_label_D
_geom_hbond_atom_site_label_H
_geom_hbond_atom_site_label_A
_geom_hbond_site_symmetry_A
_geom_hbond_distance_DH
_geom_hbond_distance_HA
_geom_hbond_distance_DA
_geom_hbond_angle_DHA
_geom_hbond_publ_flag
C9 H9B O7 3_657 0.97 2.60 3.527(3) 160 yes

loop_
_geom_torsion_atom_site_label_1
_geom_torsion_atom_site_label_2
_geom_torsion_atom_site_label_3
_geom_torsion_atom_site_label_4
_geom_torsion
C9 O3 C1 C2 -6.5(3)
C9 O3 C1 C6 175.53(16)
O3 C1 C2 C3 -177.10(19)
C6 C1 C2 C3 0.8(3)
C1 C2 C3 C4 -1.7(3)
C2 C3 C4 C5 0.9(3)
C2 C3 C4 C7 -179.4(2)
C3 C4 C5 C6 0.7(3)
C7 C4 C5 C6 -178.97(19)
C8 O2 C6 C5 -1.8(3)
C8 O2 C6 C1 178.02(18)
C4 C5 C6 O2 178.22(18)
C4 C5 C6 C1 -1.6(3)
O3 C1 C6 O2 -0.9(3)
C2 C1 C6 O2 -179.00(18)
O3 C1 C6 C5 178.92(17)
C2 C1 C6 C5 0.8(3)
C3 C4 C7 O1 170.5(2)
C5 C4 C7 O1 -9.8(4)
C1 O3 C9 C10 175.52(16)
C11 O4 C10 C9 172.48(15)
O3 C9 C10 O4 67.2(2)
C10 O4 C11 C12 174.42(16)
C13 O5 C12 C11 -178.07(16)
O4 C11 C12 O5 176.64(15)
C12 O5 C13 C14 1.5(3)
C12 O5 C13 C18 -178.27(16)
O5 C13 C14 C15 179.42(18)
C18 C13 C14 C15 -0.8(3)
C13 C14 C15 C16 -1.1(3)
C14 C15 C16 C17 2.5(3)
C14 C15 C16 C19 -176.06(19)
C15 C16 C17 C18 -2.1(3)
C19 C16 C17 C18 176.52(18)
C20 O6 C18 C17 -7.3(3)
C20 O6 C18 C13 171.84(17)
C16 C17 C18 O6 179.30(18)
C16 C17 C18 C13 0.2(3)
O5 C13 C18 O6 1.9(2)
C14 C13 C18 O6 -177.93(18)
O5 C13 C18 C17 -178.97(17)
C14 C13 C18 C17 1.3(3)
C15 C16 C19 O7 172.8(2)
C17 C16 C19 O7 -5.7(3)

loop_
_cod_related_entry_id
_cod_related_entry_database
_cod_related_entry_code
1 ChemSpider 21126977
